data_7713205
loop_
_publ_author_name
'Wang, Jian-Ge'
'Liu, Yang'
'Liu, Chun-Mei'
'Chen, Jing-Huo'
'Yang, Guang'

_publ_section_title
;
 An efficient mixed-valence copper pyrazolate catalyst for the conversion
 of carbon dioxide and epoxides into cyclic carbonates
;
_journal_name_full 'Dalton Transactions'
_journal_paper_doi 10.1039/D3DT00844D
_journal_year 2023
_chemical_absolute_configuration ad
_chemical_formula_sum 'C15 H18 N O P'
_chemical_formula_weight 259.27
_space_group_IT_number 4
_space_group_name_Hall 'P 2yb'
_space_group_name_H-M_alt 'P 1 21 1'
_symmetry_cell_setting monoclinic
_symmetry_space_group_name_H-M 'P 1 21 1'
_atom_sites_solution_hydrogens geom
_atom_sites_solution_primary direct
_atom_sites_solution_secondary difmap
_audit_block_doi 10.5517/cc11qp5m
_audit_creation_method SHELXL-97
_audit_update_record
;
2014-03-11 deposited with the CCDC.	2023-05-29 downloaded from the CCDC.
;
_cell_angle_alpha 90.00
_cell_angle_beta 106.668(3)
_cell_angle_gamma 90.00
_cell_formula_units_Z 2
_cell_length_a 8.0466(2)
_cell_length_b 7.6224(2)
_cell_length_c 11.8986(3)
_cell_measurement_reflns_used 37004
_cell_measurement_temperature 100(2)
_cell_measurement_theta_max 32.7039
_cell_measurement_theta_min 2.6370
_cell_volume 699.13(3)
_computing_cell_refinement
;
CrysAlisPro, Oxford Diffraction Ltd.,
Version 1.171.33.55 (release 05-01-2010 CrysAlis171 .NET)
(compiled Jan  5 2010,16:28:46)
;
_computing_data_collection
;
CrysAlisPro, Oxford Diffraction Ltd.,
Version 1.171.33.55 (release 05-01-2010 CrysAlis171 .NET)
(compiled Jan  5 2010,16:28:46)
;
_computing_data_reduction
;
CrysAlisPro, Oxford Diffraction Ltd.,
Version 1.171.33.55 (release 05-01-2010 CrysAlis171 .NET)
(compiled Jan  5 2010,16:28:46)
;
_computing_molecular_graphics 'Siemens XP'
_computing_publication_material SHELXL-97
_computing_structure_refinement 'SHELXL-97 (Sheldrick, 1997)'
_computing_structure_solution 'SHELXS-97 (Sheldrick, 1990)'
_diffrn_ambient_temperature 100(2)
_diffrn_detector_area_resol_mean 16.1419
_diffrn_measured_fraction_theta_full 0.981
_diffrn_measured_fraction_theta_max 0.981
_diffrn_measurement_device_type 'Oxford Diffraction Xcalibur, Eos'
_diffrn_measurement_method \w-scan
_diffrn_radiation_monochromator graphite
_diffrn_radiation_source 'Enhance (Mo) X-ray Source'
_diffrn_radiation_type MoK\a
_diffrn_radiation_wavelength 0.71073
_diffrn_reflns_av_R_equivalents 0.0280
_diffrn_reflns_av_sigmaI/netI 0.0194
_diffrn_reflns_limit_h_max 12
_diffrn_reflns_limit_h_min -12
_diffrn_reflns_limit_k_max 11
_diffrn_reflns_limit_k_min -11
_diffrn_reflns_limit_l_max 17
_diffrn_reflns_limit_l_min -17
_diffrn_reflns_number 62189
_diffrn_reflns_theta_full 32.57
_diffrn_reflns_theta_max 32.57
_diffrn_reflns_theta_min 2.64
_exptl_absorpt_coefficient_mu 0.185
_exptl_absorpt_correction_T_max 1.00000
_exptl_absorpt_correction_T_min 0.95124
_exptl_absorpt_correction_type multi-scan
_exptl_absorpt_process_details
;
CrysAlisPro, Oxford Diffraction Ltd.,
Version 1.171.33.55 (release 05-01-2010 CrysAlis171 .NET)
(compiled Jan  5 2010,16:28:46)
;
_exptl_crystal_colour colourless
_exptl_crystal_density_diffrn 1.232
_exptl_crystal_density_meas ?
_exptl_crystal_density_method 'not measured'
_exptl_crystal_description tablet
_exptl_crystal_F_000 276
_exptl_crystal_size_max 0.4
_exptl_crystal_size_mid 0.3
_exptl_crystal_size_min 0.15
_refine_diff_density_max 0.325
_refine_diff_density_min -0.169
_refine_diff_density_rms 0.042
_refine_ls_abs_structure_details 'Flack H D (1983), Acta Cryst. A39, 876-881'
_refine_ls_abs_structure_Flack 0.00(5)
_refine_ls_extinction_method none
_refine_ls_goodness_of_fit_ref 1.084
_refine_ls_hydrogen_treatment mixed
_refine_ls_matrix_type full
_refine_ls_number_parameters 177
_refine_ls_number_reflns 4930
_refine_ls_number_restraints 2
_refine_ls_restrained_S_all 1.084
_refine_ls_R_factor_all 0.0276
_refine_ls_R_factor_gt 0.0250
_refine_ls_shift/su_max 0.006
_refine_ls_shift/su_mean 0.000
_refine_ls_structure_factor_coef Fsqd
_refine_ls_weighting_details 'calc w=1/[\s^2^(Fo^2^)+(0.0466P)^2^] where P=(Fo^2^+2Fc^2^)/3'
_refine_ls_weighting_scheme calc
_refine_ls_wR_factor_gt 0.0684
_refine_ls_wR_factor_ref 0.0690
_reflns_number_gt 4574
_reflns_number_total 4930
_reflns_threshold_expression >2sigma(I)
_cod_data_source_file d3dt00844d2.cif
_cod_data_source_block gresie
_cod_depositor_comments
;
The following automatic conversions were performed:

data item '_exptl_crystal_density_meas' value 'not measured' was
changed to '?' -- the value is perceived as not measured.

Automatic conversion script
Id: cif_fix_values 8170 2020-07-09 18:12:32Z antanas 
;
_cod_original_sg_symbol_H-M 'P 21'
_cod_database_code 7713205

loop_
_symmetry_equiv_pos_as_xyz
'x, y, z'
'-x, y+1/2, -z'

loop_
_atom_site_label
_atom_site_type_symbol
_atom_site_fract_x
_atom_site_fract_y
_atom_site_fract_z
_atom_site_U_iso_or_equiv
_atom_site_adp_type
_atom_site_occupancy
_atom_site_symmetry_multiplicity
_atom_site_calc_flag
_atom_site_refinement_flags
_atom_site_disorder_assembly
_atom_site_disorder_group
N N 0.47095(10) 0.44374(9) 0.17699(6) 0.01590(14) Uani 1 1 d . . .
H01 H 0.5155(18) 0.515(2) 0.1375(12) 0.028(3) Uiso 1 1 d . . .
P P 0.36682(3) 0.47709(3) -0.098379(19) 0.01977(6) Uani 1 1 d D . .
H02 H 0.5406(17) 0.461(3) -0.0443(12) 0.047(4) Uiso 1 1 d D . .
H03 H 0.3523(19) 0.6315(18) -0.0432(13) 0.034(4) Uiso 1 1 d D . .
O O 0.05001(8) 0.76204(9) 0.51455(6) 0.01843(13) Uani 1 1 d . . .
C1 C 0.53365(10) 0.45863(11) 0.30438(7) 0.01460(14) Uani 1 1 d . . .
H1 H 0.5709 0.3398 0.3378 0.018 Uiso 1 1 calc R . .
C2 C 0.69131(12) 0.58002(13) 0.33568(8) 0.01976(17) Uani 1 1 d . . .
H2A H 0.7823 0.5306 0.3053 0.030 Uiso 1 1 calc R . .
H2B H 0.7351 0.5915 0.4211 0.030 Uiso 1 1 calc R . .
H2C H 0.6577 0.6958 0.3007 0.030 Uiso 1 1 calc R . .
C3 C 0.03549(13) 0.70442(14) 0.62531(9) 0.02263(18) Uani 1 1 d . . .
H3A H -0.0028 0.5818 0.6193 0.034 Uiso 1 1 calc R . .
H3B H -0.0493 0.7775 0.6485 0.034 Uiso 1 1 calc R . .
H3C H 0.1486 0.7143 0.6843 0.034 Uiso 1 1 calc R . .
C11 C 0.34620(10) 0.32654(11) 0.11847(7) 0.01296(14) Uani 1 1 d . . .
C12 C 0.28931(10) 0.32598(11) -0.00597(7) 0.01355(14) Uani 1 1 d . . .
C13 C 0.16499(11) 0.20298(12) -0.06332(8) 0.01709(16) Uani 1 1 d . . .
H13 H 0.1282 0.2016 -0.1467 0.021 Uiso 1 1 calc R . .
C14 C 0.09321(12) 0.08264(13) -0.00290(9) 0.02041(17) Uani 1 1 d . . .
H14 H 0.0093 -0.0001 -0.0438 0.024 Uiso 1 1 calc R . .
C15 C 0.14743(12) 0.08669(13) 0.11852(9) 0.02025(17) Uani 1 1 d . . .
H15 H 0.0980 0.0067 0.1612 0.024 Uiso 1 1 calc R . .
C16 C 0.27281(11) 0.20531(12) 0.17967(8) 0.01653(15) Uani 1 1 d . . .
H16 H 0.3088 0.2043 0.2630 0.020 Uiso 1 1 calc R . .
C21 C 0.39709(11) 0.52832(11) 0.35857(7) 0.01381(15) Uani 1 1 d . . .
C22 C 0.27742(12) 0.65569(12) 0.30156(8) 0.01730(16) Uani 1 1 d . . .
H22 H 0.2744 0.6926 0.2247 0.021 Uiso 1 1 calc R . .
C23 C 0.16334(12) 0.72844(12) 0.35633(8) 0.01788(16) Uani 1 1 d . . .
H23 H 0.0825 0.8147 0.3166 0.021 Uiso 1 1 calc R . .
C24 C 0.16587(10) 0.67645(11) 0.46885(7) 0.01457(15) Uani 1 1 d . . .
C25 C 0.28158(11) 0.54770(11) 0.52673(8) 0.01635(16) Uani 1 1 d . . .
H25 H 0.2828 0.5099 0.6030 0.020 Uiso 1 1 calc R . .
C26 C 0.39631(10) 0.47485(13) 0.47030(7) 0.01561(14) Uani 1 1 d . . .
H26 H 0.4755 0.3868 0.5093 0.019 Uiso 1 1 calc R . .

loop_
_atom_site_aniso_label
_atom_site_aniso_U_11
_atom_site_aniso_U_22
_atom_site_aniso_U_33
_atom_site_aniso_U_23
_atom_site_aniso_U_13
_atom_site_aniso_U_12
N 0.0197(3) 0.0168(3) 0.0117(3) -0.0014(3) 0.0052(3) -0.0052(3)
P 0.02472(11) 0.01949(10) 0.01451(10) 0.00337(9) 0.00469(8) -0.00441(9)
O 0.0197(3) 0.0196(3) 0.0173(3) 0.0000(2) 0.0075(2) 0.0032(2)
C1 0.0159(3) 0.0149(4) 0.0121(3) -0.0005(3) 0.0026(3) 0.0002(3)
C2 0.0164(4) 0.0221(4) 0.0193(4) -0.0017(3) 0.0028(3) -0.0028(3)
C3 0.0259(4) 0.0236(4) 0.0227(5) 0.0019(4) 0.0139(4) -0.0001(4)
C11 0.0134(3) 0.0121(3) 0.0144(4) -0.0008(3) 0.0057(3) 0.0005(3)
C12 0.0134(3) 0.0133(3) 0.0144(4) 0.0002(3) 0.0048(3) 0.0013(3)
C13 0.0155(3) 0.0187(4) 0.0163(4) -0.0016(3) 0.0035(3) -0.0010(3)
C14 0.0173(4) 0.0205(4) 0.0232(4) -0.0027(3) 0.0056(3) -0.0058(3)
C15 0.0215(4) 0.0192(4) 0.0230(4) 0.0008(3) 0.0110(3) -0.0045(3)
C16 0.0198(4) 0.0170(4) 0.0149(4) -0.0006(3) 0.0082(3) -0.0014(3)
C21 0.0157(3) 0.0126(3) 0.0121(4) -0.0008(3) 0.0022(3) 0.0002(3)
C22 0.0224(4) 0.0175(4) 0.0106(4) 0.0016(3) 0.0025(3) 0.0045(3)
C23 0.0202(4) 0.0175(4) 0.0137(4) 0.0009(3) 0.0012(3) 0.0053(3)
C24 0.0143(3) 0.0142(3) 0.0144(4) -0.0025(3) 0.0027(3) -0.0015(3)
C25 0.0198(4) 0.0151(3) 0.0140(4) 0.0021(3) 0.0048(3) 0.0006(3)
C26 0.0173(3) 0.0147(3) 0.0137(3) 0.0019(3) 0.0027(3) 0.0020(3)

loop_
_atom_type_symbol
_atom_type_description
_atom_type_scat_dispersion_real
_atom_type_scat_dispersion_imag
_atom_type_scat_source
C C 0.0033 0.0016 'International Tables Vol C Tables 4.2.6.8 and 6.1.1.4'
H H 0.0000 0.0000 'International Tables Vol C Tables 4.2.6.8 and 6.1.1.4'
N N 0.0061 0.0033 'International Tables Vol C Tables 4.2.6.8 and 6.1.1.4'
P P 0.1023 0.0942 'International Tables Vol C Tables 4.2.6.8 and 6.1.1.4'
O O 0.0106 0.0060 'International Tables Vol C Tables 4.2.6.8 and 6.1.1.4'

loop_
_citation_id
_citation_doi
_citation_year
1 10.1021/om401184n 2014

loop_
_geom_angle_atom_site_label_1
_geom_angle_atom_site_label_2
_geom_angle_atom_site_label_3
_geom_angle
_geom_angle_site_symmetry_1
_geom_angle_site_symmetry_3
_geom_angle_publ_flag
C11 N C1 124.18(7) . . ?
C24 O C3 117.73(7) . . ?
N C1 C21 113.04(7) . . ?
N C1 C2 108.43(7) . . ?
C21 C1 C2 109.61(7) . . ?
N C11 C16 121.24(7) . . ?
N C11 C12 120.05(7) . . ?
C16 C11 C12 118.71(7) . . ?
C13 C12 C11 118.88(8) . . ?
C13 C12 P 116.77(6) . . ?
C11 C12 P 124.35(6) . . ?
C14 C13 C12 122.39(8) . . ?
C15 C14 C13 118.16(8) . . ?
C14 C15 C16 121.55(8) . . ?
C15 C16 C11 120.28(8) . . ?
C26 C21 C22 118.39(8) . . ?
C26 C21 C1 120.29(7) . . ?
C22 C21 C1 121.18(8) . . ?
C23 C22 C21 120.46(8) . . ?
C22 C23 C24 120.68(8) . . ?
O C24 C23 114.97(7) . . ?
O C24 C25 125.00(8) . . ?
C23 C24 C25 120.03(8) . . ?
C24 C25 C26 118.76(8) . . ?
C21 C26 C25 121.68(8) . . ?

loop_
_geom_bond_atom_site_label_1
_geom_bond_atom_site_label_2
_geom_bond_distance
_geom_bond_site_symmetry_2
_geom_bond_publ_flag
N C11 1.3746(10) . ?
N C1 1.4581(10) . ?
P C12 1.8215(9) . ?
O C24 1.3716(10) . ?
O C3 1.4253(12) . ?
C1 C21 1.5205(11) . ?
C1 C2 1.5275(12) . ?
C11 C16 1.4069(12) . ?
C11 C12 1.4189(12) . ?
C12 C13 1.3978(12) . ?
C13 C14 1.3893(13) . ?
C14 C15 1.3845(14) . ?
C15 C16 1.3941(13) . ?
C21 C26 1.3922(12) . ?
C21 C22 1.3983(12) . ?
C22 C23 1.3850(12) . ?
C23 C24 1.3907(12) . ?
C24 C25 1.3916(12) . ?
C25 C26 1.4026(12) . ?

loop_
_geom_hbond_atom_site_label_D
_geom_hbond_atom_site_label_H
_geom_hbond_atom_site_label_A
_geom_hbond_distance_DH
_geom_hbond_distance_HA
_geom_hbond_distance_DA
_geom_hbond_angle_DHA
_geom_hbond_site_symmetry_A
N H01 P 0.862(15) 2.732(14) 3.1508(8) 111.4(11) .

loop_
_geom_torsion_atom_site_label_1
_geom_torsion_atom_site_label_2
_geom_torsion_atom_site_label_3
_geom_torsion_atom_site_label_4
_geom_torsion
_geom_torsion_site_symmetry_1
_geom_torsion_site_symmetry_2
_geom_torsion_site_symmetry_3
_geom_torsion_site_symmetry_4
_geom_torsion_publ_flag
C11 N C1 C21 -67.64(10) . . . . ?
C11 N C1 C2 170.61(8) . . . . ?
C1 N C11 C16 -2.28(12) . . . . ?
C1 N C11 C12 177.84(7) . . . . ?
N C11 C12 C13 178.66(7) . . . . ?
C16 C11 C12 C13 -1.22(11) . . . . ?
N C11 C12 P -1.66(11) . . . . ?
C16 C11 C12 P 178.47(6) . . . . ?
C11 C12 C13 C14 0.90(13) . . . . ?
P C12 C13 C14 -178.81(7) . . . . ?
C12 C13 C14 C15 0.29(14) . . . . ?
C13 C14 C15 C16 -1.17(14) . . . . ?
C14 C15 C16 C11 0.84(14) . . . . ?
N C11 C16 C15 -179.49(8) . . . . ?
C12 C11 C16 C15 0.38(12) . . . . ?
N C1 C21 C26 148.49(8) . . . . ?
C2 C1 C21 C26 -90.43(10) . . . . ?
N C1 C21 C22 -35.92(11) . . . . ?
C2 C1 C21 C22 85.16(10) . . . . ?
C26 C21 C22 C23 1.10(13) . . . . ?
C1 C21 C22 C23 -174.58(8) . . . . ?
C21 C22 C23 C24 0.10(14) . . . . ?
C3 O C24 C23 174.69(8) . . . . ?
C3 O C24 C25 -5.96(13) . . . . ?
C22 C23 C24 O 178.16(8) . . . . ?
C22 C23 C24 C25 -1.23(13) . . . . ?
O C24 C25 C26 -178.19(8) . . . . ?
C23 C24 C25 C26 1.13(13) . . . . ?
C22 C21 C26 C25 -1.19(14) . . . . ?
C1 C21 C26 C25 174.52(8) . . . . ?
C24 C25 C26 C21 0.09(14) . . . . ?
